data_7128395
loop_
_publ_author_name
'He, Mian'
'Guo, Fu-Sheng'
'Tang, Jinkui'
'Mansikkam\"aki, Akseli'
'Layfield, Richard A.'

_publ_section_title
;
 Synthesis and single-molecule magnet properties of a trimetallic
 dysprosium metallocene cation.
;
_journal_issue 52
_journal_name_full 'Chemical communications (Cambridge, England)'
_journal_page_first 6396
_journal_page_last 6399
_journal_paper_doi 10.1039/d1cc02139g
_journal_volume 57
_journal_year 2021
_chemical_formula_moiety 'C72 H122 B3 Dy3, 2(C3 H7)'
_chemical_formula_sum 'C78 H136 B3 Dy3'
_chemical_formula_weight 1593.79
_chemical_properties_physical Air-sensitive,Moisture-sensitive,Heat-sensitive,Oxygen-sensitive
_space_group_crystal_system monoclinic
_space_group_IT_number 14
_space_group_name_Hall '-P 2yn'
_space_group_name_H-M_alt 'P 1 21/n 1'
_atom_sites_solution_hydrogens mixed
_audit_creation_date 2020-02-05
_audit_creation_method
;
Olex2 1.2
(compiled 2018.05.29 svn.r3508 for OlexSys, GUI svn.r5506)
;
_audit_update_record
;
2021-04-13 deposited with the CCDC.	2021-05-28 downloaded from the CCDC.
;
_cell_angle_alpha 90
_cell_angle_beta 98.3090(10)
_cell_angle_gamma 90
_cell_formula_units_Z 4
_cell_length_a 14.14480(10)
_cell_length_b 21.92880(10)
_cell_length_c 26.0721(2)
_cell_measurement_reflns_used 22591
_cell_measurement_temperature 100.00(10)
_cell_measurement_theta_max 71.0270
_cell_measurement_theta_min 3.7940
_cell_volume 8002.12(9)
_computing_cell_refinement 'CrysAlisPro 1.171.39.46 (Rigaku OD, 2018)'
_computing_data_collection 'CrysAlisPro 1.171.39.46 (Rigaku OD, 2018)'
_computing_data_reduction 'CrysAlisPro 1.171.39.46 (Rigaku OD, 2018)'
_computing_molecular_graphics 'Olex2 (Dolomanov et al., 2009)'
_computing_publication_material 'Olex2 (Dolomanov et al., 2009)'
_computing_structure_refinement 'ShelXL (Sheldrick, 2015)'
_computing_structure_solution 'SHELXT 2018/2 (Sheldrick, 2018)'
_diffrn_ambient_environment N~2~
_diffrn_ambient_temperature 100.00(10)
_diffrn_detector 'CCD plate'
_diffrn_detector_area_resol_mean 16.1033
_diffrn_detector_type Eos
_diffrn_measured_fraction_theta_full 0.999
_diffrn_measured_fraction_theta_max 0.990
_diffrn_measurement_details
;
List of Runs (angles in degrees, time in seconds):

  # Type    Start    End  Width  t~exp~   \w     \q     \k     \f   Frames
#--------------------------------------------------------------------------
  1  \w    -98.00 -59.00   1.00   12.00    --  -36.63-178.00 -60.00   39
  2  \w    -85.00 -38.00   1.00   12.00    --  -36.63 126.00  77.00   47
  3  \w   -101.00 -53.00   1.00   12.00    --  -36.63 145.00-114.00   48
  4  \w     78.00 106.00   1.00   12.00    --   36.63  38.00  30.00   28
  5  \w    -33.00  56.00   1.00   12.00    --   36.63 -38.00-150.00   89
  6  \w     11.00  66.00   1.00   12.00    --   36.63  19.00-150.00   55
  7  \w     81.00 108.00   1.00   12.00    --   36.63-178.00 -30.00   27
  8  \w     17.00  46.00   1.00   12.00    --   36.63 -38.00 120.00   29
  9  \w     20.00  95.00   1.00   12.00    --   36.63  57.00   0.00   75
 10  \w     33.00  75.00   1.00   12.00    --   36.63-178.00-180.00   42
 11  \w     40.00 121.00   1.00   50.00    --  107.00 -45.00 -90.00   81
 12  \w     91.00 122.00   1.00   50.00    --  107.00  45.00   0.00   31
 13  \w    147.00 173.00   1.00   50.00    --  107.00  45.00   0.00   26
 14  \w     41.00 123.00   1.00   50.00    --  107.00 -45.00  30.00   82
 15  \w     41.00 108.00   1.00   50.00    --  107.00 -45.00 120.00   67
 16  \w     90.00 147.00   1.00   50.00    --  107.00  45.00  60.00   57
 17  \w     38.00 142.00   1.00   50.00    --  107.00 -91.00 -61.44  104
 18  \w     43.00 112.00   1.00   50.00    --  107.00 -91.00-119.98   69
 19  \w     38.00 138.00   1.00   50.00    --  107.00 -91.00  73.92  100
 20  \w     38.00 117.00   1.00   50.00    --  107.00 -30.00-180.00   79
 21  \w    122.00 148.00   1.00   50.00    --  107.00  61.00 -60.00   26
 22  \w     83.00 109.00   1.00   50.00    --  107.00 -91.00 -11.91   26
 23  \w    113.00 138.00   1.00   50.00    --  107.00  45.00  90.00   25
 24  \w     70.00 171.00   1.00   50.00    --  107.00  15.00-180.00  101
 25  \w     73.00 101.00   1.00   50.00    --  107.00 -90.00 124.89   28
 26  \w     81.00 106.00   1.00   50.00    --  107.00 -91.00-149.79   25
 27  \w     82.00 107.00   1.00   50.00    --  107.00 -91.00 176.27   25
;
_diffrn_measurement_device 'four-circle diffractometer'
_diffrn_measurement_device_type 'Xcalibur, Eos, Gemini ultra'
_diffrn_measurement_method '\w scans'
_diffrn_orient_matrix_type 'CrysAlisPro convention (1999,Acta A55,543-557)'
_diffrn_orient_matrix_UB_11 0.0804535000
_diffrn_orient_matrix_UB_12 0.0059818000
_diffrn_orient_matrix_UB_13 0.0463281000
_diffrn_orient_matrix_UB_21 -0.0717174000
_diffrn_orient_matrix_UB_22 -0.0146885000
_diffrn_orient_matrix_UB_23 0.0374804000
_diffrn_orient_matrix_UB_31 0.0224259000
_diffrn_orient_matrix_UB_32 -0.0684197000
_diffrn_orient_matrix_UB_33 -0.0039620000
_diffrn_radiation_monochromator mirror
_diffrn_radiation_probe x-ray
_diffrn_radiation_type CuK\a
_diffrn_radiation_wavelength 1.54184
_diffrn_reflns_av_R_equivalents 0.0814
_diffrn_reflns_av_unetI/netI 0.0644
_diffrn_reflns_Laue_measured_fraction_full 0.999
_diffrn_reflns_Laue_measured_fraction_max 0.990
_diffrn_reflns_limit_h_max 17
_diffrn_reflns_limit_h_min -17
_diffrn_reflns_limit_k_max 17
_diffrn_reflns_limit_k_min -26
_diffrn_reflns_limit_l_max 29
_diffrn_reflns_limit_l_min -31
_diffrn_reflns_number 55554
_diffrn_reflns_point_group_measured_fraction_full 0.999
_diffrn_reflns_point_group_measured_fraction_max 0.990
_diffrn_reflns_theta_full 67.684
_diffrn_reflns_theta_max 71.257
_diffrn_reflns_theta_min 3.426
_diffrn_source 'fine-focus sealed X-ray tube'
_diffrn_source_type 'Enhance Ultra (Cu) X-ray Source'
_exptl_absorpt_coefficient_mu 15.012
_exptl_absorpt_correction_type none
_exptl_crystal_colour 'clear light yellow'
_exptl_crystal_colour_lustre clear
_exptl_crystal_colour_modifier light
_exptl_crystal_colour_primary yellow
_exptl_crystal_density_diffrn 1.323
_exptl_crystal_description block
_exptl_crystal_F_000 3268
_exptl_crystal_size_max 0.1
_exptl_crystal_size_mid 0.1
_exptl_crystal_size_min 0.1
_refine_diff_density_max 1.758
_refine_diff_density_min -0.878
_refine_diff_density_rms 0.114
_refine_ls_extinction_method none
_refine_ls_goodness_of_fit_ref 1.021
_refine_ls_hydrogen_treatment mixed
_refine_ls_matrix_type full
_refine_ls_number_parameters 856
_refine_ls_number_reflns 15365
_refine_ls_number_restraints 2213
_refine_ls_restrained_S_all 1.015
_refine_ls_R_factor_all 0.0458
_refine_ls_R_factor_gt 0.0402
_refine_ls_shift/su_max 0.004
_refine_ls_shift/su_mean 0.000
_refine_ls_structure_factor_coef Fsqd
_refine_ls_weighting_details 'w=1/[\s^2^(Fo^2^)+(0.0499P)^2^+4.3708P] where P=(Fo^2^+2Fc^2^)/3'
_refine_ls_weighting_scheme calc
_refine_ls_wR_factor_gt 0.0999
_refine_ls_wR_factor_ref 0.1040
_reflns_Friedel_coverage 0.000
_reflns_number_gt 13632
_reflns_number_total 15365
_reflns_threshold_expression 'I > 2\s(I)'
_cod_data_source_file d1cc02139g2.cif
_cod_data_source_block exp_1947_sq
_cod_depositor_comments 'Adding full bibliography for 7128395--7128396.cif.'
_cod_original_cell_volume 8002.11(9)
_cod_database_code 7128395
_shelx_shelxl_version_number 2018/3
_shelx_space_group_comment
;
The symmetry employed for this shelxl refinement is uniquely defined
by the following loop, which should always be used as a source of
symmetry information in preference to the above space-group names.
They are only intended as comments.
;
_shelx_estimated_absorpt_t_max 0.315
_shelx_estimated_absorpt_t_min 0.315
_reflns_odcompleteness_completeness 99.97
_reflns_odcompleteness_iscentric 1
_reflns_odcompleteness_theta 66.97
_olex2_refinement_description
;
1. Fixed Uiso
 At 1.2 times of:
  All C(H) groups, All C(H,H) groups
 At 1.5 times of:
  All B(H,H,H,H) groups, All C(H,H,H) groups
2. Restrained distances
 C75-C74 = C74-C73
 1.55 with sigma of 0.01
3. Uiso/Uaniso restraints and constraints
C41 \\sim C8 \\sim C37 \\sim C1 \\sim C42 \\sim C5 \\sim C9 \\sim C43 \\sim C40
\\sim C38 \\sim C44 \\sim C39 \\sim C7 \\sim C45 \\sim C4 \\sim C2 \\sim C55
\\sim C10 \\sim C70 \\sim C47 \\sim C6 \\sim C63 \\sim C11 \\sim C65 \\sim C59
\\sim C67 \\sim C3 \\sim C19 \\sim C46 \\sim C62 \\sim C66 \\sim C23 \\sim C64
\\sim C15 \\sim C14 \\sim C20 \\sim C22 \\sim C49 \\sim C28 \\sim C60 \\sim C71
\\sim C69 \\sim C61 \\sim C13 \\sim C72 \\sim C21 \\sim C12 \\sim C27 \\sim C78
\\sim C48 \\sim C50 \\sim C51 \\sim C57 \\sim C29 \\sim C68 \\sim C31 \\sim C58
\\sim C18 \\sim C30 \\sim C77 \\sim C56 \\sim C16 \\sim C33 \\sim C17 \\sim C32
\\sim C34 \\sim C36 \\sim C35 \\sim C76 \\sim C25 \\sim C24 \\sim C26 \\sim
C24A \\sim C26A \\sim C25A \\sim C54 \\sim C53 \\sim C52 \\sim C74 \\sim C73
\\sim C75: within 3.8A with sigma of 0.01 and sigma for terminal atoms of 0.02
Uanis(C52) \\sim Ueq: with sigma of 0.005 and sigma for terminal atoms of 0.01
Uanis(C53) \\sim Ueq: with sigma of 0.005 and sigma for terminal atoms of 0.01
Uanis(C75) \\sim Ueq: with sigma of 0.01 and sigma for terminal atoms of 0.02
Uanis(C74) \\sim Ueq: with sigma of 0.01 and sigma for terminal atoms of 0.02
Uanis(C73) \\sim Ueq: with sigma of 0.01 and sigma for terminal atoms of 0.02
4. Rigid body (RIGU) restrains
 C73, C74, C75
 with sigma for 1-2 distances of 0.01 and sigma for 1-3 distances of 0.01
5. Others
 Sof(C24A)=Sof(H24D)=Sof(H24E)=Sof(H24F)=Sof(C26A)=Sof(H26D)=Sof(H26E)=
 Sof(H26F)=Sof(C25A)=Sof(H25D)=Sof(H25E)=Sof(H25F)=1-FVAR(1)
 Sof(C25)=Sof(H25A)=Sof(H25B)=Sof(H25C)=Sof(C24)=Sof(H24A)=Sof(H24B)=Sof(H24C)=
 Sof(C26)=Sof(H26A)=Sof(H26B)=Sof(H26C)=FVAR(1)
6.a Riding coordinates:
 B3(H3A,H3B,H3C,H3D)
6.b Secondary CH2 refined with riding coordinates:
 C78(H78A,H78B), C77(H77A,H77B), C74(H74A,H74B), C73(H73A,H73B)
6.c Aromatic/amide H refined with riding coordinates:
 C41(H41), C5(H5), C9(H9), C43(H43), C39(H39), C7(H7), C45(H45), C3(H3)
6.d Idealised Me refined as rotating group:
 C70(H70A,H70B,H70C), C62(H62A,H62B,H62C), C14(H14A,H14B,H14C), C20(H20A,H20B,
 H20C), C22(H22A,H22B,H22C), C49(H49A,H49B,H49C), C60(H60A,H60B,H60C), C71(H71A,
 H71B,H71C), C69(H69A,H69B,H69C), C61(H61A,H61B,H61C), C13(H13A,H13B,H13C),
 C72(H72A,H72B,H72C), C21(H21A,H21B,H21C), C12(H12A,H12B,H12C), C48(H48A,H48B,
 H48C), C50(H50A,H50B,H50C), C57(H57A,H57B,H57C), C68(H68A,H68B,H68C), C58(H58A,
 H58B,H58C), C18(H18A,H18B,H18C), C56(H56A,H56B,H56C), C16(H16A,H16B,H16C),
 C33(H33A,H33B,H33C), C17(H17A,H17B,H17C), C32(H32A,H32B,H32C), C34(H34A,H34B,
 H34C), C36(H36A,H36B,H36C), C35(H35A,H35B,H35C), C76(H76A,H76B,H76C), C25(H25A,
 H25B,H25C), C24(H24A,H24B,H24C), C26(H26A,H26B,H26C), C24A(H24D,H24E,H24F),
 C26A(H26D,H26E,H26F), C25A(H25D,H25E,H25F), C54(H54A,H54B,H54C), C53(H53A,H53B,
 H53C), C52(H52A,H52B,H52C), C75(H75A,H75B,H75C)
;
_olex2_submission_special_instructions 'No special instructions were received'
_oxdiff_exptl_absorpt_empirical_details
;
Empirical correction (ABSPACK) includes:
;
_oxdiff_exptl_absorpt_empirical_full_max 1.390
_oxdiff_exptl_absorpt_empirical_full_min 0.782

loop_
_space_group_symop_operation_xyz
'x, y, z'
'-x+1/2, y+1/2, -z+1/2'
'-x, -y, -z'
'x-1/2, -y-1/2, z-1/2'

loop_
_atom_site_label
_atom_site_type_symbol
_atom_site_fract_x
_atom_site_fract_y
_atom_site_fract_z
_atom_site_U_iso_or_equiv
_atom_site_adp_type
_atom_site_occupancy
_atom_site_site_symmetry_order
_atom_site_calc_flag
_atom_site_refinement_flags_posn
_atom_site_refinement_flags_adp
_atom_site_refinement_flags_occupancy
_atom_site_disorder_assembly
_atom_site_disorder_group
Dy2 Dy 0.49734(2) 0.68225(2) 0.63611(2) 0.01536(6) Uani 1 1 d . . . . .
Dy3 Dy 0.68577(2) 0.80033(2) 0.76323(2) 0.01876(6) Uani 1 1 d . . . . .
Dy1 Dy 0.37061(2) 0.64990(2) 0.79261(2) 0.02133(7) Uani 1 1 d . . . . .
C41 C 0.6419(3) 0.74155(16) 0.60757(14) 0.0184(6) Uani 1 1 d . U . . .
H41 H 0.638832 0.783491 0.612363 0.022 Uiso 1 1 calc R . . . .
C8 C 0.3583(3) 0.61266(17) 0.58468(14) 0.0205(7) Uani 1 1 d . U . . .
C37 C 0.6854(3) 0.69948(16) 0.64536(14) 0.0167(6) Uani 1 1 d . U . . .
C1 C 0.2810(3) 0.68891(17) 0.69947(14) 0.0194(6) Uani 1 1 d . U . . .
C42 C 0.7401(3) 0.71651(16) 0.69604(14) 0.0178(6) Uani 1 1 d . U . . .
C5 C 0.3070(3) 0.74066(17) 0.73064(14) 0.0204(7) Uani 1 1 d . U . . .
H5 H 0.354237 0.768491 0.725282 0.025 Uiso 1 1 calc R . . . .
C9 C 0.3409(3) 0.67236(18) 0.56469(14) 0.0218(7) Uani 1 1 d . U . . .
H9 H 0.348782 0.684642 0.531436 0.026 Uiso 1 1 calc R . . . .
C43 C 0.7309(3) 0.68776(16) 0.74391(14) 0.0181(6) Uani 1 1 d . U . . .
H43 H 0.682860 0.660492 0.749141 0.022 Uiso 1 1 calc R . . . .
C40 C 0.6044(3) 0.71065(18) 0.56207(14) 0.0214(7) Uani 1 1 d . U . . .
C38 C 0.6737(3) 0.63973(16) 0.62255(14) 0.0176(6) Uani 1 1 d . U . . .
C44 C 0.8060(3) 0.70693(17) 0.78245(14) 0.0201(7) Uani 1 1 d . U . . .
C39 C 0.6206(3) 0.64801(17) 0.57244(14) 0.0188(7) Uani 1 1 d . U . . .
H39 H 0.599490 0.616584 0.549679 0.023 Uiso 1 1 calc R . . . .
C7 C 0.3441(2) 0.61554(17) 0.63691(14) 0.0192(6) Uani 1 1 d . U . . .
H7 H 0.353173 0.583113 0.660088 0.023 Uiso 1 1 calc R . . . .
C45 C 0.8580(3) 0.75078(17) 0.75821(15) 0.0204(7) Uani 1 1 d . U . . .
H45 H 0.909837 0.772711 0.774880 0.024 Uiso 1 1 calc R . . . .
C4 C 0.2509(3) 0.74389(17) 0.77101(15) 0.0223(7) Uani 1 1 d . U . . .
C2 C 0.2095(3) 0.65640(17) 0.72216(15) 0.0222(7) Uani 1 1 d . U . . .
C55 C 0.8358(3) 0.67767(18) 0.83572(15) 0.0242(8) Uani 1 1 d . U . . .
C10 C 0.3094(3) 0.71094(17) 0.60303(15) 0.0208(7) Uani 1 1 d . U . . .
C70 C 0.7117(3) 0.8629(2) 0.89742(16) 0.0312(9) Uani 1 1 d . U . . .
H70A H 0.659365 0.835925 0.900459 0.047 Uiso 1 1 calc GR . . . .
H70B H 0.705147 0.899304 0.917077 0.047 Uiso 1 1 calc GR . . . .
H70C H 0.770782 0.843081 0.910487 0.047 Uiso 1 1 calc GR . . . .
C47 C 0.7288(3) 0.58013(16) 0.63615(15) 0.0205(7) Uani 1 1 d . U . . .
C6 C 0.3142(3) 0.67463(17) 0.64930(14) 0.0195(7) Uani 1 1 d . U . . .
C63 C 0.7633(3) 0.91231(18) 0.76746(17) 0.0290(8) Uani 1 1 d . U . . .
C11 C 0.1459(3) 0.60313(19) 0.70027(16) 0.0263(8) Uani 1 1 d . U . . .
C65 C 0.7114(3) 0.87921(16) 0.84165(16) 0.0234(7) Uani 1 1 d . U . . .
C59 C 0.8734(3) 0.78744(19) 0.66440(16) 0.0245(7) Uani 1 1 d . U . . .
C67 C 0.6634(3) 0.92172(17) 0.76211(16) 0.0271(8) Uani 1 1 d . U . . .
C3 C 0.1935(3) 0.69080(18) 0.76666(15) 0.0231(7) Uani 1 1 d . U . . .
H3 H 0.151529 0.679869 0.789444 0.028 Uiso 1 1 calc R . . . .
C19 C 0.3586(3) 0.55351(19) 0.55373(15) 0.0258(8) Uani 1 1 d . U . . .
C46 C 0.8202(3) 0.75675(17) 0.70468(15) 0.0199(7) Uani 1 1 d . U . . .
C62 C 0.8928(3) 0.7398(2) 0.62398(17) 0.0321(9) Uani 1 1 d . U . . .
H62A H 0.925628 0.705543 0.641210 0.048 Uiso 1 1 calc GR . . . .
H62B H 0.931627 0.757638 0.600628 0.048 Uiso 1 1 calc GR . . . .
H62C H 0.833295 0.726483 0.604845 0.048 Uiso 1 1 calc GR . . . .
C66 C 0.6318(3) 0.90219(16) 0.80807(16) 0.0239(7) Uani 1 1 d . U . . .
C23 C 0.2574(3) 0.77156(19) 0.58816(16) 0.0263(8) Uani 1 1 d . U . . .
C64 C 0.7932(3) 0.88541(17) 0.81638(16) 0.0260(8) Uani 1 1 d . U . . .
C15 C 0.2401(3) 0.80006(18) 0.80537(16) 0.0249(8) Uani 1 1 d . U . . .
C14 C 0.1027(3) 0.6162(2) 0.64384(18) 0.0350(9) Uani 1 1 d . U . . .
H14A H 0.066931 0.653527 0.642311 0.052 Uiso 1 1 calc GR . . . .
H14B H 0.061125 0.583315 0.630973 0.052 Uiso 1 1 calc GR . . . .
H14C H 0.153053 0.619944 0.622984 0.052 Uiso 1 1 calc GR . . . .
C20 C 0.4080(3) 0.5604(2) 0.50575(16) 0.0308(9) Uani 1 1 d . U . . .
H20A H 0.379753 0.593643 0.485037 0.046 Uiso 1 1 calc GR . . . .
H20B H 0.400586 0.523408 0.485826 0.046 Uiso 1 1 calc GR . . . .
H20C H 0.474742 0.568335 0.516191 0.046 Uiso 1 1 calc GR . . . .
C22 C 0.4019(4) 0.5009(2) 0.58708(19) 0.0393(10) Uani 1 1 d . U . . .
H22A H 0.467769 0.509532 0.599473 0.059 Uiso 1 1 calc GR . . . .
H22B H 0.397546 0.464163 0.566798 0.059 Uiso 1 1 calc GR . . . .
H22C H 0.367732 0.495638 0.616021 0.059 Uiso 1 1 calc GR . . . .
C49 C 0.7830(3) 0.57412(19) 0.68997(17) 0.0315(9) Uani 1 1 d . U . . .
H49A H 0.825025 0.608389 0.697259 0.047 Uiso 1 1 calc GR . . . .
H49B H 0.819762 0.537175 0.692395 0.047 Uiso 1 1 calc GR . . . .
H49C H 0.738727 0.572972 0.714615 0.047 Uiso 1 1 calc GR . . . .
C28 C 0.3013(4) 0.6052(2) 0.87483(18) 0.0380(9) Uani 1 1 d . U . . .
C60 C 0.9722(3) 0.8102(2) 0.69076(19) 0.0328(9) Uani 1 1 d . U . . .
H60A H 0.963489 0.840687 0.716114 0.049 Uiso 1 1 calc GR . . . .
H60B H 1.006530 0.827518 0.665093 0.049 Uiso 1 1 calc GR . . . .
H60C H 1.007744 0.776629 0.707413 0.049 Uiso 1 1 calc GR . . . .
C71 C 0.5335(3) 0.9128(2) 0.82199(19) 0.0325(9) Uani 1 1 d . U . . .
H71A H 0.486827 0.907997 0.791645 0.049 Uiso 1 1 calc GR . . . .
H71B H 0.529674 0.953387 0.835364 0.049 Uiso 1 1 calc GR . . . .
H71C H 0.521245 0.883830 0.847831 0.049 Uiso 1 1 calc GR . . . .
C69 C 0.8956(3) 0.8770(2) 0.8411(2) 0.0356(10) Uani 1 1 d . U . . .
H69A H 0.902122 0.838710 0.859095 0.053 Uiso 1 1 calc GR . . . .
H69B H 0.913424 0.909564 0.865194 0.053 Uiso 1 1 calc GR . . . .
H69C H 0.936514 0.877434 0.814741 0.053 Uiso 1 1 calc GR . . . .
C61 C 0.8191(3) 0.84138(19) 0.63528(18) 0.0313(9) Uani 1 1 d . U . . .
H61A H 0.774794 0.826044 0.606838 0.047 Uiso 1 1 calc GR . . . .
H61B H 0.863903 0.868152 0.622355 0.047 Uiso 1 1 calc GR . . . .
H61C H 0.784921 0.863401 0.658609 0.047 Uiso 1 1 calc GR . . . .
C13 C 0.1971(3) 0.5409(2) 0.70219(19) 0.0338(9) Uani 1 1 d . U . . .
H13A H 0.226732 0.535864 0.671586 0.051 Uiso 1 1 calc GR . . . .
H13B H 0.151376 0.508832 0.703914 0.051 Uiso 1 1 calc GR . . . .
H13C H 0.244943 0.539149 0.732278 0.051 Uiso 1 1 calc GR . . . .
C72 C 0.6026(4) 0.95488(19) 0.71827(18) 0.0373(10) Uani 1 1 d . U . . .
H72A H 0.631063 0.951048 0.687165 0.056 Uiso 1 1 calc GR . . . .
H72B H 0.598332 0.997218 0.727010 0.056 Uiso 1 1 calc GR . . . .
H72C H 0.539696 0.937383 0.712828 0.056 Uiso 1 1 calc GR . . . .
C21 C 0.2527(3) 0.5378(2) 0.53553(19) 0.0391(11) Uani 1 1 d . U . . .
H21A H 0.221262 0.530062 0.565150 0.059 Uiso 1 1 calc GR . . . .
H21B H 0.248763 0.502090 0.513978 0.059 Uiso 1 1 calc GR . . . .
H21C H 0.222119 0.571344 0.516129 0.059 Uiso 1 1 calc GR . . . .
C12 C 0.0608(3) 0.5970(2) 0.73090(19) 0.0347(10) Uani 1 1 d . U . . .
H12A H 0.084181 0.588534 0.766607 0.052 Uiso 1 1 calc GR . . . .
H12B H 0.020190 0.564237 0.716671 0.052 Uiso 1 1 calc GR . . . .
H12C H 0.025096 0.634361 0.728453 0.052 Uiso 1 1 calc GR . . . .
B1 B 0.5027(3) 0.61144(19) 0.73235(16) 0.0208(8) Uani 1 1 d . . . . .
C27 C 0.3195(4) 0.5537(2) 0.84638(19) 0.0410(10) Uani 1 1 d . U . . .
C78 C 0.4885(3) 0.9686(2) 1.00940(18) 0.0404(11) Uani 1 1 d . U . . .
H78A H 0.428596 0.970639 1.023310 0.048 Uiso 1 1 calc R . . . .
H78B H 0.537884 0.956928 1.037452 0.048 Uiso 1 1 calc R . . . .
C48 C 0.6611(3) 0.52519(19) 0.62659(17) 0.0303(9) Uani 1 1 d . U . . .
H48A H 0.618444 0.524839 0.652089 0.046 Uiso 1 1 calc GR . . . .
H48B H 0.697728 0.488193 0.629085 0.046 Uiso 1 1 calc GR . . . .
H48C H 0.624726 0.528235 0.592616 0.046 Uiso 1 1 calc GR . . . .
C50 C 0.8016(3) 0.5743(2) 0.59748(19) 0.0351(9) Uani 1 1 d . U . . .
H50A H 0.768432 0.576029 0.562676 0.053 Uiso 1 1 calc GR . . . .
H50B H 0.834714 0.536156 0.602867 0.053 Uiso 1 1 calc GR . . . .
H50C H 0.846694 0.607227 0.602896 0.053 Uiso 1 1 calc GR . . . .
C51 C 0.5823(3) 0.7401(2) 0.50898(16) 0.0334(9) Uani 1 1 d . U . . .
B2 B 0.5251(3) 0.79919(19) 0.68758(18) 0.0230(9) Uani 1 1 d . . . . .
C57 C 0.8104(4) 0.7161(2) 0.88072(16) 0.0339(9) Uani 1 1 d . U . . .
H57A H 0.841180 0.755146 0.880625 0.051 Uiso 1 1 calc GR . . . .
H57B H 0.831779 0.695670 0.912866 0.051 Uiso 1 1 calc GR . . . .
H57C H 0.742475 0.721698 0.876919 0.051 Uiso 1 1 calc GR . . . .
C29 C 0.3871(4) 0.6325(2) 0.89414(19) 0.0446(11) Uani 1 1 d . U . . .
C68 C 0.8289(4) 0.9432(2) 0.7352(2) 0.0421(11) Uani 1 1 d . U . . .
H68A H 0.885996 0.919470 0.735738 0.063 Uiso 1 1 calc GR . . . .
H68B H 0.845050 0.983058 0.749015 0.063 Uiso 1 1 calc GR . . . .
H68C H 0.797434 0.946930 0.700130 0.063 Uiso 1 1 calc GR . . . .
C31 C 0.4195(5) 0.5492(2) 0.8474(2) 0.0472(11) Uani 1 1 d . U . . .
C58 C 0.9436(4) 0.6683(3) 0.8439(2) 0.0505(13) Uani 1 1 d . U . . .
H58A H 0.960945 0.642345 0.817118 0.076 Uiso 1 1 calc GR . . . .
H58B H 0.962995 0.649630 0.877084 0.076 Uiso 1 1 calc GR . . . .
H58C H 0.974940 0.707008 0.842731 0.076 Uiso 1 1 calc GR . . . .
C18 C 0.1512(4) 0.7945(2) 0.8312(2) 0.0400(11) Uani 1 1 d . U . . .
H18A H 0.095845 0.793029 0.805227 0.060 Uiso 1 1 calc GR . . . .
H18B H 0.146852 0.829089 0.853337 0.060 Uiso 1 1 calc GR . . . .
H18C H 0.154726 0.757834 0.851557 0.060 Uiso 1 1 calc GR . . . .
C30 C 0.4606(4) 0.5983(3) 0.8774(2) 0.0510(12) Uani 1 1 d . U . . .
C77 C 0.4807(4) 0.9197(3) 0.9680(2) 0.0534(13) Uani 1 1 d . U . . .
H77A H 0.429684 0.930526 0.940481 0.064 Uiso 1 1 calc R . . . .
H77B H 0.539748 0.918537 0.953179 0.064 Uiso 1 1 calc R . . . .
C56 C 0.7870(5) 0.6160(2) 0.8377(2) 0.0505(14) Uani 1 1 d . U . . .
H56A H 0.718986 0.621531 0.832366 0.076 Uiso 1 1 calc GR . . . .
H56B H 0.806388 0.597615 0.870989 0.076 Uiso 1 1 calc GR . . . .
H56C H 0.804973 0.590084 0.811089 0.076 Uiso 1 1 calc GR . . . .
C16 C 0.2285(5) 0.8555(2) 0.7707(2) 0.0529(14) Uani 1 1 d . U . . .
H16A H 0.284092 0.860079 0.753798 0.079 Uiso 1 1 calc GR . . . .
H16B H 0.220955 0.891098 0.791109 0.079 Uiso 1 1 calc GR . . . .
H16C H 0.173088 0.850537 0.745032 0.079 Uiso 1 1 calc GR . . . .
C33 C 0.2038(5) 0.6210(3) 0.8897(2) 0.0577(14) Uani 1 1 d . U . . .
H33A H 0.199120 0.664289 0.893905 0.087 Uiso 1 1 calc GR . . . .
H33B H 0.196406 0.601000 0.921615 0.087 Uiso 1 1 calc GR . . . .
H33C H 0.154559 0.607490 0.862827 0.087 Uiso 1 1 calc GR . . . .
C17 C 0.3257(4) 0.8071(3) 0.8471(3) 0.0618(17) Uani 1 1 d . U . . .
H17A H 0.327874 0.773595 0.870859 0.093 Uiso 1 1 calc GR . . . .
H17B H 0.320377 0.844685 0.865368 0.093 Uiso 1 1 calc GR . . . .
H17C H 0.383080 0.807643 0.831403 0.093 Uiso 1 1 calc GR . . . .
C32 C 0.2487(6) 0.5026(3) 0.8310(3) 0.0675(17) Uani 1 1 d . U . . .
H32A H 0.188498 0.519538 0.816002 0.101 Uiso 1 1 calc GR . . . .
H32B H 0.240347 0.479211 0.861179 0.101 Uiso 1 1 calc GR . . . .
H32C H 0.272668 0.476601 0.806184 0.101 Uiso 1 1 calc GR . . . .
C34 C 0.4057(7) 0.6825(3) 0.9336(2) 0.0703(18) Uani 1 1 d . U . . .
H34A H 0.443021 0.714003 0.920634 0.105 Uiso 1 1 calc GR . . . .
H34B H 0.439949 0.666341 0.965178 0.105 Uiso 1 1 calc GR . . . .
H34C H 0.345982 0.699264 0.940376 0.105 Uiso 1 1 calc GR . . . .
C36 C 0.4687(6) 0.4950(3) 0.8261(3) 0.0743(19) Uani 1 1 d . U . . .
H36A H 0.433881 0.483271 0.793266 0.111 Uiso 1 1 calc GR . . . .
H36B H 0.470479 0.461493 0.849930 0.111 Uiso 1 1 calc GR . . . .
H36C H 0.532668 0.506164 0.821803 0.111 Uiso 1 1 calc GR . . . .
C35 C 0.5662(5) 0.6061(4) 0.8938(3) 0.080(2) Uani 1 1 d . U . . .
H35A H 0.600219 0.577063 0.875863 0.120 Uiso 1 1 calc GR . . . .
H35B H 0.581120 0.599525 0.930521 0.120 Uiso 1 1 calc GR . . . .
H35C H 0.584628 0.646644 0.885616 0.120 Uiso 1 1 calc GR . . . .
C76 C 0.4611(7) 0.8568(4) 0.9877(3) 0.082(2) Uani 1 1 d . U . . .
H76A H 0.457015 0.828068 0.959678 0.124 Uiso 1 1 calc GR . . . .
H76B H 0.401889 0.857169 1.001623 0.124 Uiso 1 1 calc GR . . . .
H76C H 0.512045 0.845177 1.014348 0.124 Uiso 1 1 calc GR . . . .
C25 C 0.3045(6) 0.8282(3) 0.6111(3) 0.0308(16) Uani 0.565(7) 1 d . U P A 1
H25A H 0.316231 0.824338 0.648188 0.046 Uiso 0.565(7) 1 calc GR . P A 1
H25B H 0.263662 0.862536 0.601795 0.046 Uiso 0.565(7) 1 calc GR . P A 1
H25C H 0.364084 0.833971 0.598182 0.046 Uiso 0.565(7) 1 calc GR . P A 1
C24 C 0.2328(6) 0.7783(4) 0.5295(3) 0.0343(17) Uani 0.565(7) 1 d . U P A 1
H24A H 0.290437 0.777717 0.514128 0.052 Uiso 0.565(7) 1 calc GR . P A 1
H24B H 0.200154 0.816321 0.521613 0.052 Uiso 0.565(7) 1 calc GR . P A 1
H24C H 0.192233 0.745262 0.515966 0.052 Uiso 0.565(7) 1 calc GR . P A 1
C26 C 0.1560(6) 0.7666(4) 0.6076(3) 0.0335(16) Uani 0.565(7) 1 d . U P A 1
H26A H 0.124414 0.730041 0.594023 0.050 Uiso 0.565(7) 1 calc GR . P A 1
H26B H 0.117828 0.801362 0.595624 0.050 Uiso 0.565(7) 1 calc GR . P A 1
H26C H 0.164720 0.765389 0.644758 0.050 Uiso 0.565(7) 1 calc GR . P A 1
C24A C 0.3180(8) 0.8091(5) 0.5509(4) 0.034(2) Uani 0.435(7) 1 d . U P A 2
H24D H 0.383374 0.811901 0.566838 0.051 Uiso 0.435(7) 1 calc GR . P A 2
H24E H 0.291807 0.849377 0.545320 0.051 Uiso 0.435(7) 1 calc GR . P A 2
H24F H 0.314830 0.788457 0.518190 0.051 Uiso 0.435(7) 1 calc GR . P A 2
C26A C 0.1641(7) 0.7566(5) 0.5564(4) 0.033(2) Uani 0.435(7) 1 d . U P A 2
H26D H 0.175093 0.734022 0.526279 0.049 Uiso 0.435(7) 1 calc GR . P A 2
H26E H 0.130731 0.793693 0.545811 0.049 Uiso 0.435(7) 1 calc GR . P A 2
H26F H 0.126396 0.732590 0.576596 0.049 Uiso 0.435(7) 1 calc GR . P A 2
C25A C 0.2447(8) 0.8148(5) 0.6314(4) 0.031(2) Uani 0.435(7) 1 d . U P A 2
H25D H 0.216583 0.793491 0.657609 0.047 Uiso 0.435(7) 1 calc GR . P A 2
H25E H 0.203661 0.847723 0.618038 0.047 Uiso 0.435(7) 1 calc GR . P A 2
H25F H 0.305793 0.830770 0.646197 0.047 Uiso 0.435(7) 1 calc GR . P A 2
C54 C 0.5184(3) 0.7016(2) 0.46953(16) 0.0328(9) Uani 1 1 d . U . . .
H54A H 0.544377 0.661161 0.468832 0.049 Uiso 1 1 calc GR . . . .
H54B H 0.515212 0.719723 0.435818 0.049 Uiso 1 1 calc GR . . . .
H54C H 0.455430 0.699501 0.479049 0.049 Uiso 1 1 calc GR . . . .
C53 C 0.5365(7) 0.8021(3) 0.5122(3) 0.081(2) Uani 1 1 d . U . . .
H53A H 0.474912 0.797446 0.523099 0.121 Uiso 1 1 calc GR . . . .
H53B H 0.529276 0.821318 0.478775 0.121 Uiso 1 1 calc GR . . . .
H53C H 0.576326 0.827007 0.536820 0.121 Uiso 1 1 calc GR . . . .
C52 C 0.6786(5) 0.7463(4) 0.4893(2) 0.078(2) Uani 1 1 d . U . . .
H52A H 0.719091 0.773197 0.511680 0.117 Uiso 1 1 calc GR . . . .
H52B H 0.668776 0.762567 0.454765 0.117 Uiso 1 1 calc GR . . . .
H52C H 0.708227 0.706906 0.489087 0.117 Uiso 1 1 calc GR . . . .
H2A H 0.488(3) 0.7873(17) 0.6492(15) 0.004(8) Uiso 1 1 d . . . . .
H2B H 0.597(4) 0.829(2) 0.6872(19) 0.026(12) Uiso 1 1 d . . . . .
H2C H 0.545(4) 0.748(3) 0.704(2) 0.041(15) Uiso 1 1 d . . . . .
H1A H 0.477(4) 0.661(2) 0.7314(19) 0.026(12) Uiso 1 1 d . . . . .
H2D H 0.480(4) 0.825(2) 0.707(2) 0.030(13) Uiso 1 1 d . . . . .
H1B H 0.561(4) 0.604(2) 0.763(2) 0.034(13) Uiso 1 1 d . . . . .
H1C H 0.525(4) 0.602(2) 0.692(2) 0.031(13) Uiso 1 1 d . . . . .
H1D H 0.429(4) 0.590(3) 0.732(2) 0.041(15) Uiso 1 1 d . . . . .
B3 B 0.5501(3) 0.7496(2) 0.82428(18) 0.0260(9) Uani 1 1 d . . . . .
H3A H 0.558490 0.764622 0.868587 0.039 Uiso 1 1 d R . . . .
H3B H 0.485340 0.714712 0.823107 0.039 Uiso 1 1 d R . . . .
H3C H 0.537390 0.795752 0.800207 0.039 Uiso 1 1 d R . . . .
H3D H 0.631860 0.736962 0.824307 0.039 Uiso 1 1 d R . . . .
C74 C 0.6305(12) 0.5054(8) 1.0155(6) 0.182(5) Uani 1 1 d D U . . .
H74A H 0.639454 0.494397 1.051932 0.219 Uiso 1 1 calc R . . . .
H74B H 0.633570 0.549373 1.012082 0.219 Uiso 1 1 calc R . . . .
C73 C 0.5359(11) 0.4787(7) 0.9858(6) 0.170(5) Uani 1 1 d D U . . .
H73A H 0.528426 0.435579 0.992565 0.204 Uiso 1 1 calc R . . . .
H73B H 0.529490 0.485877 0.948736 0.204 Uiso 1 1 calc R . . . .
C75 C 0.7033(14) 0.4723(8) 0.9854(6) 0.213(6) Uani 1 1 d D U . . .
H75A H 0.676165 0.467971 0.949626 0.320 Uiso 1 1 calc GR . . . .
H75B H 0.717558 0.432657 1.000195 0.320 Uiso 1 1 calc GR . . . .
H75C H 0.761033 0.495797 0.987776 0.320 Uiso 1 1 calc GR . . . .

loop_
_atom_site_aniso_label
_atom_site_aniso_U_11
_atom_site_aniso_U_22
_atom_site_aniso_U_33
_atom_site_aniso_U_23
_atom_site_aniso_U_13
_atom_site_aniso_U_12
Dy2 0.01243(10) 0.02125(11) 0.01171(10) -0.00158(7) -0.00062(7) 0.00058(7)
Dy3 0.01744(11) 0.01901(11) 0.01862(11) -0.00445(7) -0.00145(8) 0.00036(7)
Dy1 0.02354(12) 0.02480(11) 0.01606(11) 0.00003(7) 0.00423(8) 0.00305(8)
C41 0.0164(14) 0.0222(14) 0.0167(15) 0.0029(12) 0.0030(12) -0.0016(12)
C8 0.0147(15) 0.0296(17) 0.0162(15) -0.0051(13) -0.0008(12) 0.0017(13)
C37 0.0152(14) 0.0203(14) 0.0140(14) -0.0003(12) 0.0006(12) -0.0002(11)
C1 0.0152(14) 0.0256(15) 0.0171(15) -0.0025(12) 0.0019(12) 0.0019(12)
C42 0.0176(14) 0.0197(14) 0.0152(14) -0.0021(12) -0.0005(12) 0.0014(12)
C5 0.0192(15) 0.0236(15) 0.0185(15) -0.0007(12) 0.0026(13) 0.0012(12)
C9 0.0169(15) 0.0343(17) 0.0138(15) -0.0032(13) 0.0008(13) 0.0027(13)
C43 0.0178(15) 0.0223(14) 0.0132(15) -0.0010(12) -0.0013(12) 0.0003(12)
C40 0.0194(16) 0.0283(16) 0.0159(16) 0.0043(13) 0.0005(13) -0.0011(13)
C38 0.0159(14) 0.0217(15) 0.0153(15) -0.0037(12) 0.0030(12) 0.0009(12)
C44 0.0187(16) 0.0242(15) 0.0157(16) -0.0029(13) -0.0031(13) 0.0013(13)
C39 0.0169(15) 0.0258(16) 0.0133(15) -0.0006(12) 0.0008(12) -0.0004(12)
C7 0.0116(14) 0.0265(15) 0.0190(15) -0.0022(13) 0.0001(12) -0.0027(12)
C45 0.0139(14) 0.0238(15) 0.0221(16) -0.0052(13) -0.0018(13) 0.0016(12)
C4 0.0199(16) 0.0243(16) 0.0226(17) -0.0028(13) 0.0028(13) -0.0011(13)
C2 0.0193(16) 0.0267(16) 0.0211(16) -0.0023(13) 0.0046(13) 0.0014(13)
C55 0.0248(18) 0.0311(18) 0.0143(16) -0.0028(14) -0.0050(14) 0.0045(14)
C10 0.0140(14) 0.0290(16) 0.0187(15) -0.0021(13) -0.0001(12) 0.0033(13)
C70 0.037(2) 0.0308(19) 0.024(2) -0.0061(16) 0.0009(17) -0.0008(17)
C47 0.0195(15) 0.0210(15) 0.0210(16) -0.0029(13) 0.0031(13) 0.0017(13)
C6 0.0124(14) 0.0276(15) 0.0178(15) -0.0033(12) 0.0005(12) 0.0001(12)
C63 0.034(2) 0.0222(17) 0.0315(19) -0.0070(15) 0.0077(16) -0.0053(15)
C11 0.0175(16) 0.0329(18) 0.0288(18) -0.0092(15) 0.0046(14) -0.0052(14)
C65 0.0245(17) 0.0184(15) 0.0260(18) -0.0060(13) -0.0009(15) -0.0019(13)
C59 0.0182(16) 0.0305(17) 0.0239(17) -0.0016(14) 0.0001(14) -0.0032(14)
C67 0.0328(19) 0.0194(16) 0.0277(19) -0.0065(14) -0.0005(16) -0.0029(14)
C3 0.0222(16) 0.0274(16) 0.0209(16) -0.0047(13) 0.0073(14) 0.0001(13)
C19 0.0215(17) 0.0333(18) 0.0212(17) -0.0105(15) -0.0018(14) -0.0007(14)
C46 0.0148(15) 0.0232(15) 0.0208(16) -0.0028(13) -0.0003(13) -0.0005(12)
C62 0.0221(19) 0.043(2) 0.033(2) -0.0080(18) 0.0108(16) -0.0027(17)
C66 0.0245(17) 0.0175(15) 0.0291(18) -0.0081(13) 0.0014(15) -0.0003(13)
C23 0.0219(17) 0.0312(17) 0.0237(17) 0.0008(14) -0.0033(14) 0.0084(14)
C64 0.0261(18) 0.0203(16) 0.0302(19) -0.0073(14) -0.0003(15) -0.0018(14)
C15 0.0203(18) 0.0279(18) 0.0270(19) -0.0107(15) 0.0049(15) -0.0005(14)
C14 0.0198(18) 0.049(2) 0.035(2) -0.0126(19) 0.0002(17) -0.0051(17)
C20 0.026(2) 0.043(2) 0.0211(19) -0.0146(17) -0.0019(16) 0.0003(17)
C22 0.045(3) 0.037(2) 0.034(2) -0.0116(19) 0.002(2) 0.0075(19)
C49 0.031(2) 0.0284(19) 0.033(2) -0.0048(16) -0.0022(17) 0.0069(16)
C28 0.050(2) 0.038(2) 0.030(2) 0.0139(17) 0.0182(18) 0.0053(18)
C60 0.022(2) 0.039(2) 0.036(2) 0.0025(18) 0.0018(17) -0.0088(16)
C71 0.027(2) 0.029(2) 0.041(2) -0.0073(17) 0.0055(18) 0.0020(16)
C69 0.025(2) 0.031(2) 0.048(3) -0.0160(18) -0.0041(18) 0.0009(16)
C61 0.030(2) 0.032(2) 0.031(2) 0.0056(17) 0.0003(17) -0.0070(16)
C13 0.028(2) 0.030(2) 0.045(2) -0.0110(17) 0.0115(18) -0.0087(16)
C72 0.052(3) 0.0240(19) 0.032(2) -0.0017(16) -0.008(2) -0.0013(18)
C21 0.028(2) 0.053(3) 0.036(2) -0.022(2) 0.0052(18) -0.0132(19)
C12 0.025(2) 0.039(2) 0.043(2) -0.0141(19) 0.0127(18) -0.0117(17)
B1 0.0195(19) 0.025(2) 0.0164(19) -0.0018(15) -0.0032(15) -0.0019(15)
C27 0.060(3) 0.035(2) 0.028(2) 0.0128(17) 0.0079(19) -0.0006(19)
C78 0.026(2) 0.066(3) 0.028(2) -0.001(2) 0.0006(17) 0.007(2)
C48 0.032(2) 0.029(2) 0.031(2) -0.0007(16) 0.0039(17) -0.0010(16)
C50 0.031(2) 0.035(2) 0.040(2) -0.0016(18) 0.0108(19) 0.0062(17)
C51 0.038(2) 0.040(2) 0.0190(18) 0.0118(16) -0.0068(16) -0.0096(17)
B2 0.023(2) 0.0209(19) 0.026(2) -0.0039(16) 0.0060(18) 0.0005(16)
C57 0.039(2) 0.042(2) 0.0193(19) -0.0016(17) 0.0004(17) 0.0090(19)
C29 0.063(3) 0.047(2) 0.026(2) 0.0095(18) 0.014(2) -0.004(2)
C68 0.047(3) 0.032(2) 0.051(3) -0.0018(19) 0.020(2) -0.0072(19)
C31 0.069(3) 0.046(2) 0.032(2) 0.0171(19) 0.025(2) 0.023(2)
C58 0.035(3) 0.090(4) 0.027(2) 0.017(2) 0.0057(19) 0.029(3)
C18 0.036(2) 0.041(2) 0.047(3) -0.017(2) 0.021(2) -0.0032(19)
C30 0.051(3) 0.064(3) 0.038(2) 0.028(2) 0.006(2) 0.000(2)
C77 0.046(3) 0.070(3) 0.041(3) -0.010(3) -0.003(2) 0.005(3)
C56 0.075(4) 0.041(3) 0.028(2) 0.0091(19) -0.019(2) -0.011(2)
C16 0.083(4) 0.030(2) 0.052(3) -0.008(2) 0.029(3) 0.000(2)
C33 0.059(3) 0.067(3) 0.055(3) 0.020(3) 0.033(3) 0.013(3)
C17 0.040(3) 0.073(3) 0.067(4) -0.050(3) -0.012(3) 0.012(2)
C32 0.094(4) 0.054(3) 0.052(3) 0.013(3) 0.003(3) -0.024(3)
C34 0.106(5) 0.068(4) 0.038(3) 0.000(3) 0.012(3) -0.025(3)
C36 0.109(5) 0.057(3) 0.066(4) 0.027(3) 0.043(3) 0.045(3)
C35 0.060(4) 0.105(4) 0.071(4) 0.051(3) 0.000(3) -0.004(3)
C76 0.090(6) 0.077(5) 0.075(5) -0.008(4) -0.009(4) 0.002(4)
C25 0.029(3) 0.028(3) 0.034(4) -0.001(3) 0.000(3) 0.008(3)
C24 0.030(3) 0.040(4) 0.030(4) 0.003(3) -0.004(3) 0.013(3)
C26 0.025(3) 0.039(3) 0.036(3) 0.003(3) 0.003(3) 0.009(3)
C24A 0.033(4) 0.040(4) 0.028(4) 0.007(3) 0.002(4) 0.010(4)
C26A 0.025(4) 0.042(4) 0.027(4) 0.003(4) -0.009(3) 0.009(3)
C25A 0.030(4) 0.032(4) 0.030(4) -0.001(3) -0.002(4) 0.011(3)
C54 0.035(2) 0.046(2) 0.0157(19) 0.0066(16) -0.0047(17) 0.0002(18)
C53 0.132(5) 0.049(3) 0.047(3) 0.011(2) -0.039(3) 0.010(3)
C52 0.062(3) 0.137(5) 0.033(3) 0.029(3) -0.002(3) -0.040(3)
B3 0.018(2) 0.036(2) 0.024(2) -0.0039(18) 0.0012(17) -0.0018(17)
C74 0.197(8) 0.191(8) 0.149(7) 0.069(6) -0.006(6) -0.014(7)
C73 0.190(7) 0.174(7) 0.139(7) 0.067(6) -0.003(6) -0.013(6)
C75 0.233(11) 0.225(11) 0.162(10) 0.077(9) -0.038(9) 0.013(10)

loop_
_atom_type_symbol
_atom_type_description
_atom_type_scat_dispersion_real
_atom_type_scat_dispersion_imag
_atom_type_scat_source
C C 0.0181 0.0091 'International Tables Vol C Tables 4.2.6.8 and 6.1.1.4'
H H 0.0000 0.0000 'International Tables Vol C Tables 4.2.6.8 and 6.1.1.4'
B B 0.0090 0.0039 'International Tables Vol C Tables 4.2.6.8 and 6.1.1.4'
Dy Dy -9.8046 9.8477 'International Tables Vol C Tables 4.2.6.8 and 6.1.1.4'

loop_
_geom_angle_atom_site_label_1
_geom_angle_atom_site_label_2
_geom_angle_atom_site_label_3
_geom_angle
_geom_angle_site_symmetry_1
_geom_angle_site_symmetry_3
_geom_angle_publ_flag
C41 Dy2 C8 133.20(11) . . ?
C41 Dy2 C37 31.23(11) . . ?
C41 Dy2 C9 116.21(12) . . ?
C41 Dy2 C40 30.56(11) . . ?
C41 Dy2 C38 50.83(11) . . ?
C41 Dy2 C39 50.17(11) . . ?
C41 Dy2 C10 123.83(11) . . ?
C41 Dy2 C6 151.65(11) . . ?
C8 Dy2 C40 102.73(11) . . ?
C8 Dy2 C38 110.93(11) . . ?
C8 Dy2 C10 50.84(11) . . ?
C37 Dy2 C8 140.77(11) . . ?
C37 Dy2 C9 141.82(11) . . ?
C37 Dy2 C40 51.26(11) . . ?
C37 Dy2 C38 30.89(10) . . ?
C37 Dy2 C39 50.63(11) . . ?
C37 Dy2 C10 154.78(11) . . ?
C37 Dy2 C6 166.73(11) . . ?
C9 Dy2 C8 30.57(12) . . ?
C9 Dy2 C40 90.81(12) . . ?
C9 Dy2 C38 123.95(11) . . ?
C9 Dy2 C10 30.46(11) . . ?
C40 Dy2 C38 50.80(11) . . ?
C40 Dy2 C10 109.93(11) . . ?
C38 Dy2 C10 153.82(11) . . ?
C39 Dy2 C8 91.52(11) . . ?
C39 Dy2 C9 95.30(11) . . ?
C39 Dy2 C40 30.46(11) . . ?
C39 Dy2 C38 30.41(11) . . ?
C39 Dy2 C10 123.77(11) . . ?
C7 Dy2 C41 163.88(11) . . ?
C7 Dy2 C8 30.69(12) . . ?
C7 Dy2 C37 153.64(11) . . ?
C7 Dy2 C9 50.24(12) . . ?
C7 Dy2 C40 133.39(11) . . ?
C7 Dy2 C38 125.63(11) . . ?
C7 Dy2 C39 117.48(11) . . ?
C7 Dy2 C10 50.62(12) . . ?
C7 Dy2 C6 31.04(11) . . ?
C6 Dy2 C8 51.30(11) . . ?
C6 Dy2 C9 50.68(11) . . ?
C6 Dy2 C40 139.83(11) . . ?
C6 Dy2 C38 156.46(11) . . ?
C6 Dy2 C39 142.41(11) . . ?
C6 Dy2 C10 30.78(11) . . ?
C42 Dy3 C46 30.07(11) . . ?
C43 Dy3 C42 30.77(11) . . ?
C43 Dy3 C44 31.10(11) . . ?
C43 Dy3 C45 50.30(11) . . ?
C43 Dy3 C63 139.56(13) . . ?
C43 Dy3 C65 138.65(11) . . ?
C43 Dy3 C67 165.11(13) . . ?
C43 Dy3 C46 50.47(11) . . ?
C43 Dy3 C66 164.16(12) . . ?
C43 Dy3 C64 128.60(12) . . ?
C44 Dy3 C42 50.98(11) . . ?
C44 Dy3 C45 30.64(12) . . ?
C44 Dy3 C63 116.73(13) . . ?
C44 Dy3 C67 146.81(12) . . ?
C44 Dy3 C46 50.86(11) . . ?
C44 Dy3 C66 140.59(12) . . ?
C44 Dy3 C64 98.05(12) . . ?
C45 Dy3 C42 49.78(11) . . ?
C45 Dy3 C46 30.22(11) . . ?
C63 Dy3 C42 119.45(12) . . ?
C63 Dy3 C45 90.23(13) . . ?
C63 Dy3 C46 91.68(12) . . ?
C65 Dy3 C42 155.79(12) . . ?
C65 Dy3 C44 110.05(11) . . ?
C65 Dy3 C45 106.04(12) . . ?
C65 Dy3 C63 50.57(13) . . ?
C65 Dy3 C67 50.64(12) . . ?
C65 Dy3 C46 128.19(12) . . ?
C65 Dy3 C66 30.70(12) . . ?
C65 Dy3 C64 30.89(13) . . ?
C67 Dy3 C42 134.95(12) . . ?
C67 Dy3 C45 120.47(13) . . ?
C67 Dy3 C63 30.56(13) . . ?
C67 Dy3 C46 115.16(12) . . ?
C67 Dy3 C66 30.38(13) . . ?
C66 Dy3 C42 165.04(12) . . ?
C66 Dy3 C45 132.43(12) . . ?
C66 Dy3 C63 50.27(13) . . ?
C66 Dy3 C46 141.94(12) . . ?
C64 Dy3 C42 127.86(12) . . ?
C64 Dy3 C45 81.69(12) . . ?
C64 Dy3 C63 30.63(13) . . ?
C64 Dy3 C67 50.78(12) . . ?
C64 Dy3 C46 98.20(12) . . ?
C64 Dy3 C66 50.75(12) . . ?
C1 Dy1 C2 30.63(11) . . ?
C5 Dy1 C1 30.60(11) . . ?
C5 Dy1 C4 30.74(12) . . ?
C5 Dy1 C2 50.79(12) . . ?
C5 Dy1 C3 50.47(12) . . ?
C5 Dy1 C28 129.52(14) . . ?
C5 Dy1 C27 144.82(15) . . ?
C5 Dy1 C29 133.89(15) . . ?
C5 Dy1 C31 172.71(17) . . ?
C5 Dy1 C30 156.40(17) . . ?
C4 Dy1 C1 50.83(11) . . ?
C4 Dy1 C2 51.21(11) . . ?
C4 Dy1 C27 120.28(15) . . ?
C3 Dy1 C1 50.44(12) . . ?
C3 Dy1 C4 30.78(12) . . ?
C3 Dy1 C2 30.83(11) . . ?
C3 Dy1 C28 83.45(14) . . ?
C3 Dy1 C27 94.74(15) . . ?
C3 Dy1 C31 125.33(16) . . ?
C28 Dy1 C1 131.07(14) . . ?
C28 Dy1 C4 99.03(14) . . ?
C28 Dy1 C2 101.11(15) . . ?
C28 Dy1 C27 30.19(16) . . ?
C27 Dy1 C1 126.05(14) . . ?
C27 Dy1 C2 97.53(15) . . ?
C29 Dy1 C1 154.48(16) . . ?
C29 Dy1 C4 106.44(15) . . ?
C29 Dy1 C2 128.83(16) . . ?
C29 Dy1 C3 104.30(16) . . ?
C29 Dy1 C28 30.10(17) . . ?
C29 Dy1 C27 50.05(16) . . ?
C29 Dy1 C31 50.73(17) . . ?
C31 Dy1 C1 142.47(16) . . ?
C31 Dy1 C4 149.10(15) . . ?
C31 Dy1 C2 122.21(17) . . ?
C31 Dy1 C28 50.40(15) . . ?
C31 Dy1 C27 30.63(18) . . ?
C30 Dy1 C1 172.59(17) . . ?
C30 Dy1 C4 136.08(17) . . ?
C30 Dy1 C2 147.60(16) . . ?
C30 Dy1 C3 132.92(16) . . ?
C30 Dy1 C28 50.14(17) . . ?
C30 Dy1 C27 50.27(18) . . ?
C30 Dy1 C29 30.71(19) . . ?
C30 Dy1 C31 30.71(19) . . ?
C37 C41 Dy2 76.0(2) . . ?
C40 C41 Dy2 77.6(2) . . ?
C40 C41 C37 110.2(3) . . ?
C9 C8 Dy2 74.6(2) . . ?
C9 C8 C19 127.1(3) . . ?
C7 C8 Dy2 71.8(2) . . ?
C7 C8 C9 105.8(3) . . ?
C7 C8 C19 124.1(4) . . ?
C19 C8 Dy2 133.4(2) . . ?
C41 C37 Dy2 72.7(2) . . ?
C41 C37 C42 124.9(3) . . ?
C41 C37 C38 107.0(3) . . ?
C42 C37 Dy2 120.2(2) . . ?
C38 C37 Dy2 77.3(2) . . ?
C38 C37 C42 127.8(3) . . ?
C5 C1 Dy1 71.9(2) . . ?
C5 C1 C2 107.6(3) . . ?
C5 C1 C6 125.9(3) . . ?
C2 C1 Dy1 74.9(2) . . ?
C2 C1 C6 126.2(3) . . ?
C6 C1 Dy1 123.8(2) . . ?
C37 C42 Dy3 125.8(2) . . ?
C43 C42 Dy3 70.4(2) . . ?
C43 C42 C37 124.7(3) . . ?
C43 C42 C46 107.9(3) . . ?
C46 C42 Dy3 76.9(2) . . ?
C46 C42 C37 126.7(3) . . ?
C1 C5 Dy1 77.5(2) . . ?
C4 C5 Dy1 76.1(2) . . ?
C4 C5 C1 110.0(3) . . ?
C8 C9 Dy2 74.8(2) . . ?
C8 C9 C10 110.2(3) . . ?
C10 C9 Dy2 77.1(2) . . ?
C42 C43 Dy3 78.8(2) . . ?
C44 C43 Dy3 76.3(2) . . ?
C44 C43 C42 109.7(3) . . ?
C41 C40 Dy2 71.9(2) . . ?
C41 C40 C39 106.1(3) . . ?
C41 C40 C51 124.7(4) . . ?
C39 C40 Dy2 74.4(2) . . ?
C39 C40 C51 126.5(4) . . ?
C51 C40 Dy2 133.5(3) . . ?
C37 C38 Dy2 71.9(2) . . ?
C37 C38 C47 130.9(3) . . ?
C39 C38 Dy2 72.8(2) . . ?
C39 C38 C37 106.1(3) . . ?
C39 C38 C47 120.3(3) . . ?
C47 C38 Dy2 134.6(2) . . ?
C43 C44 Dy3 72.6(2) . . ?
C43 C44 C55 126.8(3) . . ?
C45 C44 Dy3 75.7(2) . . ?
C45 C44 C43 105.7(3) . . ?
C45 C44 C55 126.6(3) . . ?
C55 C44 Dy3 125.2(2) . . ?
C40 C39 Dy2 75.2(2) . . ?
C40 C39 C38 110.5(3) . . ?
C38 C39 Dy2 76.8(2) . . ?
C8 C7 Dy2 77.5(2) . . ?
C8 C7 C6 110.6(3) . . ?
C6 C7 Dy2 76.4(2) . . ?
C44 C45 Dy3 73.7(2) . . ?
C44 C45 C46 110.7(3) . . ?
C46 C45 Dy3 78.2(2) . . ?
C5 C4 Dy1 73.2(2) . . ?
C5 C4 C3 106.1(3) . . ?
C5 C4 C15 126.0(3) . . ?
C3 C4 Dy1 73.8(2) . . ?
C3 C4 C15 126.8(4) . . ?
C15 C4 Dy1 127.2(3) . . ?
C1 C2 Dy1 74.5(2) . . ?
C1 C2 C11 129.5(3) . . ?
C11 C2 Dy1 127.0(3) . . ?
C3 C2 Dy1 72.2(2) . . ?
C3 C2 C1 106.0(3) . . ?
C3 C2 C11 123.5(4) . . ?
C57 C55 C44 113.6(3) . . ?
C58 C55 C44 108.8(4) . . ?
C58 C55 C57 107.9(4) . . ?
C56 C55 C44 109.7(3) . . ?
C56 C55 C57 107.8(4) . . ?
C56 C55 C58 109.0(4) . . ?
C9 C10 Dy2 72.5(2) . . ?
C9 C10 C6 106.1(3) . . ?
C9 C10 C23 121.4(3) . . ?
C6 C10 Dy2 71.6(2) . . ?
C6 C10 C23 130.6(3) . . ?
C23 C10 Dy2 133.0(3) . . ?
C38 C47 C48 110.2(3) . . ?
C38 C47 C50 106.4(3) . . ?
C49 C47 C38 117.6(3) . . ?
C49 C47 C48 107.7(3) . . ?
C49 C47 C50 107.7(3) . . ?
C48 C47 C50 106.7(3) . . ?
C1 C6 Dy2 122.4(2) . . ?
C7 C6 Dy2 72.5(2) . . ?
C7 C6 C1 122.5(3) . . ?
C7 C6 C10 107.1(3) . . ?
C10 C6 Dy2 77.6(2) . . ?
C10 C6 C1 129.7(3) . . ?
C67 C63 Dy3 74.5(2) . . ?
C67 C63 C68 124.6(4) . . ?
C64 C63 Dy3 73.9(2) . . ?
C64 C63 C67 108.3(4) . . ?
C64 C63 C68 124.5(4) . . ?
C68 C63 Dy3 132.2(3) . . ?
C2 C11 C14 110.2(4) . . ?
C2 C11 C13 114.5(3) . . ?
C2 C11 C12 109.5(3) . . ?
C14 C11 C13 108.4(4) . . ?
C14 C11 C12 106.2(4) . . ?
C13 C11 C12 107.6(4) . . ?
C70 C65 Dy3 124.9(3) . . ?
C66 C65 Dy3 75.4(2) . . ?
C66 C65 C70 125.2(4) . . ?
C66 C65 C64 107.9(4) . . ?
C64 C65 Dy3 74.6(2) . . ?
C64 C65 C70 125.9(4) . . ?
C46 C59 C62 109.0(3) . . ?
C46 C59 C60 109.8(3) . . ?
C46 C59 C61 114.4(3) . . ?
C62 C59 C60 106.6(3) . . ?
C62 C59 C61 108.0(4) . . ?
C60 C59 C61 108.8(3) . . ?
C63 C67 Dy3 74.9(2) . . ?
C63 C67 C72 126.5(4) . . ?
C66 C67 Dy3 74.9(2) . . ?
C66 C67 C63 108.0(4) . . ?
C66 C67 C72 125.0(4) . . ?
C72 C67 Dy3 122.6(3) . . ?
C4 C3 Dy1 75.4(2) . . ?
C4 C3 C2 110.1(3) . . ?
C2 C3 Dy1 77.0(2) . . ?
C8 C19 C21 106.0(3) . . ?
C20 C19 C8 112.7(3) . . ?
C20 C19 C21 108.0(3) . . ?
C22 C19 C8 112.0(3) . . ?
C22 C19 C20 110.5(4) . . ?
C22 C19 C21 107.4(4) . . ?
C42 C46 Dy3 73.1(2) . . ?
C42 C46 C59 128.3(3) . . ?
C45 C46 Dy3 71.6(2) . . ?
C45 C46 C42 105.9(3) . . ?
C45 C46 C59 123.9(3) . . ?
C59 C46 Dy3 132.0(2) . . ?
C65 C66 Dy3 73.9(2) . . ?
C65 C66 C71 125.9(4) . . ?
C67 C66 Dy3 74.7(2) . . ?
C67 C66 C65 108.3(4) . . ?
C67 C66 C71 125.3(4) . . ?
C71 C66 Dy3 124.4(3) . . ?
C10 C23 C26 106.3(4) . . ?
C10 C23 C24A 108.4(5) . . ?
C25 C23 C10 116.5(4) . . ?
C25 C23 C24 110.2(5) . . ?
C25 C23 C26 107.5(5) . . ?
C24 C23 C10 111.6(4) . . ?
C24 C23 C26 103.9(5) . . ?
C26A C23 C10 107.6(5) . . ?
C26A C23 C24A 106.4(6) . . ?
C26A C23 C25A 111.3(6) . . ?
C25A C23 C10 117.4(5) . . ?
C25A C23 C24A 105.2(6) . . ?
C63 C64 Dy3 75.5(2) . . ?
C63 C64 C65 107.5(4) . . ?
C63 C64 C69 125.4(4) . . ?
C65 C64 Dy3 74.5(2) . . ?
C65 C64 C69 125.9(4) . . ?
C69 C64 Dy3 125.2(3) . . ?
C18 C15 C4 110.6(3) . . ?
C16 C15 C4 107.8(4) . . ?
C16 C15 C18 107.8(4) . . ?
C16 C15 C17 110.8(5) . . ?
C17 C15 C4 111.3(3) . . ?
C17 C15 C18 108.5(4) . . ?
C27 C28 Dy1 75.7(3) . . ?
C27 C28 C33 124.1(5) . . ?
C29 C28 Dy1 74.2(3) . . ?
C29 C28 C27 108.9(5) . . ?
C29 C28 C33 126.1(5) . . ?
C33 C28 Dy1 124.9(3) . . ?
C28 C27 Dy1 74.1(3) . . ?
C28 C27 C31 107.9(5) . . ?
C28 C27 C32 125.0(6) . . ?
C31 C27 Dy1 73.9(3) . . ?
C31 C27 C32 124.9(6) . . ?
C32 C27 Dy1 131.2(4) . . ?
C78 C78 C77 114.3(5) 3_677 . ?
C40 C51 C54 113.9(4) . . ?
C40 C51 C52 105.5(4) . . ?
C54 C51 C52 107.0(5) . . ?
C53 C51 C40 111.4(4) . . ?
C53 C51 C54 108.6(4) . . ?
C53 C51 C52 110.3(6) . . ?
C28 C29 Dy1 75.7(3) . . ?
C28 C29 C30 107.9(5) . . ?
C28 C29 C34 128.5(6) . . ?
C30 C29 Dy1 74.3(3) . . ?
C30 C29 C34 122.7(6) . . ?
C34 C29 Dy1 124.1(4) . . ?
C27 C31 Dy1 75.5(3) . . ?
C27 C31 C36 123.8(6) . . ?
C30 C31 Dy1 73.7(3) . . ?
C30 C31 C27 106.8(5) . . ?
C30 C31 C36 128.8(7) . . ?
C36 C31 Dy1 123.2(3) . . ?
C29 C30 Dy1 75.0(3) . . ?
C29 C30 C31 108.5(5) . . ?
C29 C30 C35 127.0(7) . . ?
C31 C30 Dy1 75.6(3) . . ?
C31 C30 C35 124.1(7) . . ?
C35 C30 Dy1 121.9(4) . . ?
C76 C77 C78 113.7(6) . . ?
C73 C74 C75 99.0(14) . . ?
C74 C73 C73 96.0(15) . 3_667 ?

loop_
_geom_bond_atom_site_label_1
_geom_bond_atom_site_label_2
_geom_bond_distance
_geom_bond_site_symmetry_2
_geom_bond_publ_flag
Dy2 C41 2.621(4) . ?
Dy2 C8 2.690(4) . ?
Dy2 C37 2.663(4) . ?
Dy2 C9 2.687(4) . ?
Dy2 C40 2.693(4) . ?
Dy2 C38 2.733(4) . ?
Dy2 C39 2.683(4) . ?
Dy2 C7 2.617(3) . ?
Dy2 C10 2.746(4) . ?
Dy2 C6 2.668(4) . ?
Dy3 C42 2.725(4) . ?
Dy3 C43 2.617(4) . ?
Dy3 C44 2.663(4) . ?
Dy3 C45 2.689(4) . ?
Dy3 C63 2.685(4) . ?
Dy3 C65 2.663(4) . ?
Dy3 C67 2.680(4) . ?
Dy3 C46 2.775(4) . ?
Dy3 C66 2.683(4) . ?
Dy3 C64 2.665(4) . ?
Dy1 C1 2.710(4) . ?
Dy1 C5 2.638(4) . ?
Dy1 C4 2.675(4) . ?
Dy1 C2 2.716(4) . ?
Dy1 C3 2.655(4) . ?
Dy1 C28 2.669(4) . ?
Dy1 C27 2.688(5) . ?
Dy1 C29 2.651(5) . ?
Dy1 C31 2.667(5) . ?
Dy1 C30 2.642(5) . ?
C41 C37 1.423(5) . ?
C41 C40 1.402(5) . ?
C8 C9 1.417(6) . ?
C8 C7 1.406(5) . ?
C8 C19 1.528(5) . ?
C37 C42 1.479(5) . ?
C37 C38 1.439(5) . ?
C1 C5 1.413(5) . ?
C1 C2 1.433(5) . ?
C1 C6 1.485(5) . ?
C42 C43 1.421(5) . ?
C42 C46 1.428(5) . ?
C5 C4 1.409(5) . ?
C9 C10 1.429(5) . ?
C43 C44 1.416(5) . ?
C40 C39 1.412(5) . ?
C40 C51 1.518(5) . ?
C38 C39 1.421(5) . ?
C38 C47 1.537(5) . ?
C44 C45 1.414(6) . ?
C44 C55 1.533(5) . ?
C7 C6 1.415(5) . ?
C45 C46 1.427(5) . ?
C4 C3 1.415(5) . ?
C4 C15 1.543(5) . ?
C2 C11 1.533(5) . ?
C2 C3 1.429(5) . ?
C55 C57 1.529(6) . ?
C55 C58 1.524(6) . ?
C55 C56 1.521(6) . ?
C10 C6 1.439(5) . ?
C10 C23 1.542(5) . ?
C70 C65 1.496(6) . ?
C47 C49 1.504(6) . ?
C47 C48 1.537(5) . ?
C47 C50 1.546(6) . ?
C63 C67 1.414(6) . ?
C63 C64 1.413(6) . ?
C63 C68 1.501(6) . ?
C11 C14 1.536(6) . ?
C11 C13 1.543(6) . ?
C11 C12 1.544(6) . ?
C65 C66 1.415(6) . ?
C65 C64 1.419(6) . ?
C59 C46 1.533(5) . ?
C59 C62 1.536(6) . ?
C59 C60 1.548(5) . ?
C59 C61 1.548(6) . ?
C67 C66 1.405(6) . ?
C67 C72 1.514(6) . ?
C19 C20 1.526(6) . ?
C19 C22 1.520(6) . ?
C19 C21 1.544(6) . ?
C66 C71 1.505(6) . ?
C23 C25 1.493(9) . ?
C23 C24 1.525(9) . ?
C23 C26 1.591(9) . ?
C23 C24A 1.613(12) . ?
C23 C26A 1.489(10) . ?
C23 C25A 1.504(11) . ?
C64 C69 1.510(6) . ?
C15 C18 1.515(6) . ?
C15 C16 1.510(7) . ?
C15 C17 1.513(6) . ?
C28 C27 1.395(7) . ?
C28 C29 1.381(8) . ?
C28 C33 1.524(8) . ?
C27 C31 1.415(8) . ?
C27 C32 1.518(8) . ?
C78 C78 1.511(11) 3_677 ?
C78 C77 1.516(7) . ?
C51 C54 1.523(6) . ?
C51 C53 1.515(8) . ?
C51 C52 1.529(8) . ?
C29 C30 1.402(9) . ?
C29 C34 1.502(8) . ?
C31 C30 1.406(9) . ?
C31 C36 1.521(7) . ?
C30 C35 1.502(9) . ?
C77 C76 1.511(10) . ?
C74 C73 1.560(9) . ?
C74 C75 1.562(9) . ?
C73 C73 1.63(3) 3_667 ?
